data_2104779
loop_
_publ_author_name
'Budzianowski, Armand'
'Derzsi, Mariana'
'Leszczy\'nski, Piotr J.'
'Cyra\'nski, Micha\/l K.'
'Grochala, Wojciech'

_publ_section_title
;
 Structural polymorphism of pyrazinium hydrogen sulfate: extending
 chemistry of the pyrazinium salts with small anions
;
_journal_coeditor_code EB5006
_journal_issue 4
_journal_name_full 'Acta Crystallographica Section B'
_journal_page_first 451
_journal_page_last 457
_journal_paper_doi 10.1107/S0108768110019580
_journal_volume 66
_journal_year 2010
_chemical_formula_moiety 'C4 H5 N2, H O4 S'
_chemical_formula_sum 'C4 H6 N2 O4 S'
_chemical_formula_weight 178.17
_chemical_melting_point 411
_chemical_name_common PHS
_chemical_name_systematic 'pyrazinium hydrogensulphate'
_space_group_IT_number 19
_symmetry_cell_setting orthorhombic
_symmetry_space_group_name_Hall 'P 2ac 2ab'
_symmetry_space_group_name_H-M 'P 21 21 21'
_atom_sites_solution_hydrogens geom
_atom_sites_solution_primary direct
_atom_sites_solution_secondary difmap
_audit_creation_method SHELXL-97
_cell_angle_alpha 90.00
_cell_angle_beta 90.00
_cell_angle_gamma 90.00
_cell_formula_units_Z 4
_cell_length_a 5.1744(6)
_cell_length_b 9.3697(13)
_cell_length_c 13.919(3)
_cell_measurement_reflns_used 5055
_cell_measurement_temperature 103(2)
_cell_measurement_theta_max 28.3308
_cell_measurement_theta_min 2.9370
_cell_volume 674.83(19)
_computing_cell_refinement
;
CrysAlis RED, Oxford Diffraction Ltd.,
Version 1.171.33.46 (release 27-08-2009 CrysAlis171 .NET)
(compiled Aug 27 2009,17:19:36)
;
_computing_data_collection
;
CrysAlis CCD, Oxford Diffraction Ltd.,
Version 1.171.33.46 (release 27-08-2009 CrysAlis171 .NET)
(compiled Aug 27 2009,17:19:36)
;
_computing_data_reduction
;
CrysAlis RED, Oxford Diffraction Ltd.,
Version 1.171.33.46 (release 27-08-2009 CrysAlis171 .NET)
(compiled Aug 27 2009,17:19:36)
;
_computing_molecular_graphics Mercury
_computing_structure_refinement 'SHELXL-97 (Sheldrick, 1997)'
_computing_structure_solution 'SHELXS-97 (Sheldrick, 1990)'
_diffrn_ambient_temperature 103(2)
_diffrn_detector_area_resol_mean 8.6479
_diffrn_measured_fraction_theta_full 0.999
_diffrn_measured_fraction_theta_max 0.959
_diffrn_measurement_device_type 'KUMA KM-4CCD, Sapphire2, large Be window'
_diffrn_measurement_method '\w scans'
_diffrn_radiation_monochromator graphite
_diffrn_radiation_source 'fine-focus sealed tube'
_diffrn_radiation_type MoK\a
_diffrn_radiation_wavelength 0.71073
_diffrn_reflns_av_R_equivalents 0.0215
_diffrn_reflns_av_sigmaI/netI 0.0181
_diffrn_reflns_limit_h_max 6
_diffrn_reflns_limit_h_min -6
_diffrn_reflns_limit_k_max 12
_diffrn_reflns_limit_k_min -12
_diffrn_reflns_limit_l_max 17
_diffrn_reflns_limit_l_min -18
_diffrn_reflns_number 6079
_diffrn_reflns_theta_full 26.00
_diffrn_reflns_theta_max 28.14
_diffrn_reflns_theta_min 2.93
_exptl_absorpt_coefficient_mu 0.445
_exptl_absorpt_correction_T_max 0.9162
_exptl_absorpt_correction_T_min 0.6645
_exptl_absorpt_correction_type multi-scan
_exptl_absorpt_process_details
;
CrysAlis RED, Oxford Diffraction Ltd.,
Version 1.171.33.46 (release 27-08-2009 CrysAlis171 .NET)
(compiled Aug 27 2009,17:19:36)
Empirical absorption correction using spherical harmonics,
 implemented in SCALE3 ABSPACK scaling algorithm.
;
_exptl_crystal_colour colourless
_exptl_crystal_density_diffrn 1.754
_exptl_crystal_density_method 'not measured'
_exptl_crystal_description needle
_exptl_crystal_F_000 368
_exptl_crystal_size_max 1.00
_exptl_crystal_size_mid 0.20
_exptl_crystal_size_min 0.20
_refine_diff_density_max 0.244
_refine_diff_density_min -0.348
_refine_ls_abs_structure_details 'Flack H D (1983), Acta Cryst. A39, 876-881'
_refine_ls_abs_structure_Flack 0.02(6)
_refine_ls_extinction_method none
_refine_ls_goodness_of_fit_ref 1.046
_refine_ls_hydrogen_treatment mixed
_refine_ls_matrix_type full
_refine_ls_number_parameters 119
_refine_ls_number_reflns 1555
_refine_ls_number_restraints 0
_refine_ls_restrained_S_all 1.046
_refine_ls_R_factor_all 0.0232
_refine_ls_R_factor_gt 0.0212
_refine_ls_shift/su_max 0.000
_refine_ls_shift/su_mean 0.000
_refine_ls_structure_factor_coef Fsqd
_refine_ls_weighting_details 'calc w=1/[\s^2^(Fo^2^)+(0.0402P)^2^+0.0852P] where P=(Fo^2^+2Fc^2^)/3'
_refine_ls_weighting_scheme calc
_refine_ls_wR_factor_gt 0.0572
_refine_ls_wR_factor_ref 0.0578
_reflns_number_gt 1488
_reflns_number_total 1555
_reflns_threshold_expression >2sigma(I)
_cod_data_source_file eb5006.cif
_cod_data_source_block PHSa-103K
_cod_original_sg_symbol_H-M P212121
_cod_database_code 2104779
_cod_database_fobs_code 2104779

loop_
_symmetry_equiv_pos_as_xyz
'x, y, z'
'-x+1/2, -y, z+1/2'
'x+1/2, -y+1/2, -z'
'-x, y+1/2, -z+1/2'

loop_
_atom_site_type_symbol
_atom_site_label
_atom_site_fract_x
_atom_site_fract_y
_atom_site_fract_z
_atom_site_U_iso_or_equiv
_atom_site_adp_type
_atom_site_calc_flag
_atom_site_refinement_flags
_atom_site_occupancy
_atom_site_disorder_assembly
_atom_site_disorder_group
S S1 0.10694(6) 0.70328(4) 0.87318(2) 0.00967(10) Uani d . 1 . .
O O1 0.0002(2) 0.64870(12) 0.96368(8) 0.0149(2) Uani d . 1 . .
O O2 0.0579(2) 0.60731(12) 0.79239(8) 0.0141(2) Uani d . 1 . .
O O3 0.0308(2) 0.84800(12) 0.85354(8) 0.0169(3) Uani d . 1 . .
O O4 0.41274(19) 0.69847(13) 0.88315(7) 0.0158(2) Uani d . 1 . .
C C1 0.3722(3) 0.85442(17) 0.61731(11) 0.0158(3) Uani d . 1 . .
H H1 0.326(4) 0.946(2) 0.6119(13) 0.019 Uiso d . 1 . .
C C2 0.5958(3) 0.82062(17) 0.66758(11) 0.0154(3) Uani d . 1 . .
H H2 0.710(4) 0.889(2) 0.6982(15) 0.018 Uiso d . 1 . .
N N3 0.6626(2) 0.68349(15) 0.67412(9) 0.0139(3) Uani d . 1 . .
H H3 0.798(4) 0.660(2) 0.7076(15) 0.017 Uiso d . 1 . .
C C4 0.5200(3) 0.58257(17) 0.63291(12) 0.0149(3) Uani d . 1 . .
H H4 0.586(4) 0.495(2) 0.6355(13) 0.018 Uiso d . 1 . .
C C5 0.2975(3) 0.62152(17) 0.58260(11) 0.0142(3) Uani d . 1 . .
H H5 0.190(4) 0.552(2) 0.5523(13) 0.017 Uiso d . 1 . .
N N6 0.2213(3) 0.75599(15) 0.57541(10) 0.0147(3) Uani d . 1 . .
H H14 0.447(4) 0.738(2) 0.9351(14) 0.018 Uiso d . 1 . .

loop_
_atom_site_aniso_label
_atom_site_aniso_U_11
_atom_site_aniso_U_22
_atom_site_aniso_U_33
_atom_site_aniso_U_12
_atom_site_aniso_U_13
_atom_site_aniso_U_23
S1 0.00901(15) 0.00998(16) 0.01002(16) 0.00077(13) -0.00063(13) -0.00022(14)
O1 0.0180(5) 0.0139(5) 0.0127(5) -0.0024(4) 0.0035(4) 0.0000(4)
O2 0.0148(5) 0.0144(5) 0.0131(5) 0.0018(4) -0.0036(4) -0.0039(4)
O3 0.0199(5) 0.0106(5) 0.0202(6) 0.0024(4) -0.0020(4) 0.0018(4)
O4 0.0097(4) 0.0238(6) 0.0140(5) 0.0009(5) -0.0018(4) -0.0055(5)
C1 0.0185(7) 0.0108(7) 0.0181(7) 0.0026(6) 0.0033(7) -0.0001(6)
C2 0.0153(7) 0.0160(8) 0.0148(6) -0.0031(6) 0.0024(6) -0.0028(6)
N3 0.0100(6) 0.0204(8) 0.0112(5) 0.0031(5) -0.0007(4) 0.0001(5)
C4 0.0189(7) 0.0123(7) 0.0135(7) 0.0041(6) 0.0029(6) 0.0014(6)
C5 0.0147(7) 0.0142(8) 0.0136(7) -0.0046(6) 0.0000(6) -0.0010(6)
N6 0.0120(6) 0.0165(7) 0.0158(6) 0.0016(5) 0.0004(5) 0.0018(5)

loop_
_atom_type_symbol
_atom_type_description
_atom_type_scat_dispersion_real
_atom_type_scat_dispersion_imag
_atom_type_scat_source
C C 0.0033 0.0016 'International Tables Vol C Tables 4.2.6.8 and 6.1.1.4'
H H 0.0000 0.0000 'International Tables Vol C Tables 4.2.6.8 and 6.1.1.4'
N N 0.0061 0.0033 'International Tables Vol C Tables 4.2.6.8 and 6.1.1.4'
O O 0.0106 0.0060 'International Tables Vol C Tables 4.2.6.8 and 6.1.1.4'
S S 0.1246 0.1234 'International Tables Vol C Tables 4.2.6.8 and 6.1.1.4'

loop_
_geom_angle_atom_site_label_1
_geom_angle_atom_site_label_2
_geom_angle_atom_site_label_3
_geom_angle_site_symmetry_1
_geom_angle_site_symmetry_3
_geom_angle
_geom_angle_publ_flag
O3 S1 O2 . . 112.72(7) ?
O3 S1 O1 . . 112.87(7) ?
O2 S1 O1 . . 112.37(7) ?
O3 S1 O4 . . 108.42(7) ?
O2 S1 O4 . . 102.86(6) ?
O1 S1 O4 . . 106.85(6) ?
S1 O4 H14 . . 106.0(14) ?
N6 C1 C2 . . 123.17(15) ?
N6 C1 H1 . . 117.9(13) ?
C2 C1 H1 . . 118.9(13) ?
N3 C2 C1 . . 118.03(14) ?
N3 C2 H2 . . 116.5(12) ?
C1 C2 H2 . . 125.5(12) ?
C4 N3 C2 . . 120.80(14) ?
C4 N3 H3 . . 120.0(14) ?
C2 N3 H3 . . 119.1(14) ?
N3 C4 C5 . . 119.21(14) ?
N3 C4 H4 . . 115.1(13) ?
C5 C4 H4 . . 125.4(13) ?
N6 C5 C4 . . 122.16(15) ?
N6 C5 H5 . . 116.1(12) ?
C4 C5 H5 . . 121.8(12) ?
C5 N6 C1 . . 116.61(14) ?

loop_
_geom_bond_atom_site_label_1
_geom_bond_atom_site_label_2
_geom_bond_site_symmetry_2
_geom_bond_distance
_geom_bond_publ_flag
S1 O3 . 1.4382(11) ?
S1 O2 . 1.4620(11) ?
S1 O1 . 1.4675(11) ?
S1 O4 . 1.5891(11) ?
O4 H14 . 0.83(2) ?
C1 N6 . 1.342(2) ?
C1 C2 . 1.389(2) ?
C1 H1 . 0.90(2) ?
C2 N3 . 1.334(2) ?
C2 H2 . 0.97(2) ?
N3 C4 . 1.329(2) ?
N3 H3 . 0.87(2) ?
C4 C5 . 1.396(2) ?
C4 H4 . 0.89(2) ?
C5 N6 . 1.324(2) ?
C5 H5 . 0.95(2) ?

loop_
_cod_related_entry_id
_cod_related_entry_database
_cod_related_entry_code
1 ChemSpider 30654550
